data_7063544
loop_
_publ_author_name
'Liu, Changyou'
'Liu, Xu'
'Feng, Qiuyuan'
'Hou, Ketian'
'Zhang, Bei'
'Lu, Juanjuan'

_publ_section_title
;
 Rb1.87Cs1.13B8O13(NO3): A new acentric borate-nitrate with two different
 types of three-dimensional interpenetrating lattices
;
_journal_name_full 'New Journal of Chemistry'
_journal_paper_doi 10.1039/D4NJ04372C
_journal_year 2024
_chemical_formula_moiety 'B8 Cs1.131 N O16 Rb1.869'
_chemical_formula_sum 'B8 Cs1.13 N O16 Rb1.87'
_chemical_formula_weight 666.51
_space_group_crystal_system orthorhombic
_space_group_IT_number 29
_space_group_name_Hall 'P 2c -2ac'
_space_group_name_H-M_alt 'P c a 21'
_atom_sites_solution_primary dual
_audit_creation_date 2023-11-24
_audit_creation_method
;
Olex2 1.3
(compiled 2020.11.12 svn.r5f609507 for OlexSys, GUI svn.r6272)
;
_audit_update_record
;
2024-08-05 deposited with the CCDC.	2024-11-15 downloaded from the CCDC.
;
_cell_angle_alpha 90
_cell_angle_beta 90
_cell_angle_gamma 90
_cell_formula_units_Z 4
_cell_length_a 8.7357(4)
_cell_length_b 12.7597(6)
_cell_length_c 14.3635(6)
_cell_measurement_reflns_used 104
_cell_measurement_temperature 300.0
_cell_measurement_theta_max 17.37
_cell_measurement_theta_min 4.28
_cell_volume 1601.03(12)
_computing_cell_refinement 'SAINT V8.40B (?, 2016)'
_computing_data_reduction 'SAINT V8.40B (?, 2016)'
_computing_molecular_graphics 'Olex2 1.3 (Dolomanov et al., 2009)'
_computing_publication_material 'Olex2 1.3 (Dolomanov et al., 2009)'
_computing_structure_refinement 'SHELXL 2018/3 (Sheldrick, 2015)'
_computing_structure_solution 'SHELXT 2018/2 (Sheldrick, 2018)'
_diffrn_ambient_temperature 300.0
_diffrn_measured_fraction_theta_full 0.999
_diffrn_measured_fraction_theta_max 0.999
_diffrn_measurement_device_type 'Bruker APEX-II CCD'
_diffrn_measurement_method '\f and \w scans'
_diffrn_radiation_type MoK\a
_diffrn_radiation_wavelength 0.71073
_diffrn_reflns_av_R_equivalents 0.0584
_diffrn_reflns_av_unetI/netI 0.0540
_diffrn_reflns_Laue_measured_fraction_full 0.999
_diffrn_reflns_Laue_measured_fraction_max 0.999
_diffrn_reflns_limit_h_max 11
_diffrn_reflns_limit_h_min -11
_diffrn_reflns_limit_k_max 16
_diffrn_reflns_limit_k_min -16
_diffrn_reflns_limit_l_max 18
_diffrn_reflns_limit_l_min -18
_diffrn_reflns_number 13105
_diffrn_reflns_point_group_measured_fraction_full 0.998
_diffrn_reflns_point_group_measured_fraction_max 0.998
_diffrn_reflns_theta_full 25.242
_diffrn_reflns_theta_max 27.505
_diffrn_reflns_theta_min 2.826
_diffrn_source_current 1.4
_diffrn_source_power 0.07
_diffrn_source_voltage 50.0
_diffrn_standards_number 0
_exptl_absorpt_coefficient_mu 8.336
_exptl_absorpt_correction_T_max 0.7444
_exptl_absorpt_correction_T_min 0.4025
_exptl_absorpt_correction_type none
_exptl_absorpt_process_details
;
SADABS-2016/2 (Bruker,2016/2) was used for absorption correction.
wR2(int) was 0.1755 before and 0.0692 after correction.
The Ratio of minimum to maximum transmission is 0.5407.
The \l/2 correction factor is Not present.
;
_exptl_crystal_colour colourless
_exptl_crystal_colour_primary colourless
_exptl_crystal_density_diffrn 2.765
_exptl_crystal_description block
_exptl_crystal_F_000 1225
_refine_diff_density_max 0.698
_refine_diff_density_min -0.594
_refine_diff_density_rms 0.111
_refine_ls_abs_structure_details
;
 Refined as an inversion twin.
;
_refine_ls_abs_structure_Flack 0.041(17)
_refine_ls_extinction_method none
_refine_ls_goodness_of_fit_ref 1.043
_refine_ls_hydrogen_treatment undef
_refine_ls_matrix_type full
_refine_ls_number_parameters 257
_refine_ls_number_reflns 3673
_refine_ls_number_restraints 1
_refine_ls_restrained_S_all 1.043
_refine_ls_R_factor_all 0.0359
_refine_ls_R_factor_gt 0.0296
_refine_ls_shift/su_max 0.001
_refine_ls_shift/su_mean 0.000
_refine_ls_structure_factor_coef Fsqd
_refine_ls_weighting_details 'w=1/[\s^2^(Fo^2^)] where P=(Fo^2^+2Fc^2^)/3'
_refine_ls_weighting_scheme calc
_refine_ls_wR_factor_gt 0.0574
_refine_ls_wR_factor_ref 0.0606
_reflns_Friedel_coverage 0.915
_reflns_Friedel_fraction_full 0.996
_reflns_Friedel_fraction_max 0.995
_reflns_number_gt 3306
_reflns_number_total 3673
_reflns_threshold_expression 'I > 2\s(I)'
_cod_data_source_file d4nj04372c2.cif
_cod_data_source_block 555
_cod_database_code 7063544
_shelx_shelxl_version_number 2018/3
_shelx_space_group_comment
;
The symmetry employed for this shelxl refinement is uniquely defined
by the following loop, which should always be used as a source of
symmetry information in preference to the above space-group names.
They are only intended as comments.
;
_olex2_refinement_description
;
1. Twinned data refinement
 Scales: 0.95863
 0.04137
2. Uiso/Uaniso restraints and constraints
;
_olex2_submission_special_instructions 'No special instructions were received'

loop_
_space_group_symop_operation_xyz
'x, y, z'
'-x, -y, z+1/2'
'x+1/2, -y, z'
'-x+1/2, y, z+1/2'

loop_
_atom_site_label
_atom_site_type_symbol
_atom_site_fract_x
_atom_site_fract_y
_atom_site_fract_z
_atom_site_U_iso_or_equiv
_atom_site_adp_type
_atom_site_occupancy
_atom_site_site_symmetry_order
_atom_site_calc_flag
_atom_site_refinement_flags_posn
_atom_site_refinement_flags_adp
_atom_site_refinement_flags_occupancy
_atom_site_disorder_assembly
_atom_site_disorder_group
Cs1 Cs 0.11513(7) 0.23699(4) 0.73900(5) 0.02788(18) Uani 0.579(12) 1 d . . P . .
Rb1 Rb 0.11513(7) 0.23699(4) 0.73900(5) 0.02788(18) Uani 0.421(12) 1 d . . P . .
Cs2 Cs 0.43723(8) 0.01352(5) 0.50584(4) 0.0321(2) Uani 0.441(11) 1 d . . P . .
Rb2 Rb 0.43723(8) 0.01352(5) 0.50584(4) 0.0321(2) Uani 0.559(11) 1 d . . P . .
Cs3 Cs 0.99111(10) 0.51936(6) 0.52717(5) 0.0306(2) Uani 0.111(10) 1 d . . P . .
Rb3 Rb 0.99111(10) 0.51936(6) 0.52717(5) 0.0306(2) Uani 0.889(10) 1 d . . P . .
O5 O 0.7503(7) 0.2747(4) 0.6257(3) 0.0228(13) Uani 1 1 d . . . . .
O4 O 0.8145(6) 0.1123(4) 0.6968(3) 0.0196(11) Uani 1 1 d . . . . .
O11 O 0.8556(7) 0.4925(4) 0.2301(4) 0.0246(12) Uani 1 1 d . . . . .
O12 O 1.1095(6) 0.4345(4) 0.2336(4) 0.0244(11) Uani 1 1 d . . . . .
O6 O 0.7184(6) 0.1733(4) 0.4911(4) 0.0240(13) Uani 1 1 d . . . . .
O9 O 0.7698(7) 0.3570(4) 0.4801(4) 0.0232(12) Uani 1 1 d . . . . .
O1 O 0.3549(5) 0.0657(4) 0.7450(4) 0.0188(10) Uani 1 1 d . . . . .
O7 O 0.6783(6) 0.0691(4) 0.3619(3) 0.0218(12) Uani 1 1 d . . . . .
O3 O 0.5557(6) 0.1708(4) 0.6933(3) 0.0208(11) Uani 1 1 d . . . . .
O10 O 0.9339(6) 0.3734(4) 0.3477(3) 0.0255(13) Uani 1 1 d . . . . .
O2 O 0.6121(6) 0.0098(4) 0.7694(4) 0.0234(12) Uani 1 1 d . . . . .
O8 O 0.7254(7) 0.2514(4) 0.3408(4) 0.0257(13) Uani 1 1 d . . . . .
O13 O 1.1724(6) 0.5658(4) 0.3419(4) 0.0266(13) Uani 1 1 d . . . . .
N1 N 1.2400(13) 0.2571(7) 0.5054(6) 0.047(2) Uani 1 1 d . . . . .
O15 O 1.2007(10) 0.3403(6) 0.5423(6) 0.062(2) Uani 1 1 d . . . . .
O16 O 1.1716(11) 0.1744(6) 0.5240(7) 0.074(3) Uani 1 1 d . . . . .
B4 B 0.7489(10) 0.2697(6) 0.5312(6) 0.0170(16) Uani 1 1 d . . . . .
B8 B 1.2119(10) 0.5033(7) 0.2695(6) 0.0170(18) Uani 1 1 d . . . . .
B7 B 0.9640(10) 0.4306(7) 0.2731(6) 0.0200(18) Uani 1 1 d . . . . .
B2 B 0.5084(9) 0.0790(6) 0.7383(6) 0.0169(15) Uani 1 1 d . . . . .
B3 B 0.7092(10) 0.1845(7) 0.6759(5) 0.0187(17) Uani 1 1 d . . . . .
B5 B 0.7079(9) 0.1657(7) 0.3946(5) 0.0164(16) Uani 1 1 d . . . . .
O14 O 1.3574(12) 0.2550(7) 0.4545(6) 0.075(3) Uani 1 1 d . . . . .
B6 B 0.7753(11) 0.3534(6) 0.3779(6) 0.0198(18) Uani 1 1 d . . . . .
B1 B 0.2782(9) -0.0323(6) 0.7675(5) 0.0166(18) Uani 1 1 d . . . . .

loop_
_atom_site_aniso_label
_atom_site_aniso_U_11
_atom_site_aniso_U_22
_atom_site_aniso_U_33
_atom_site_aniso_U_23
_atom_site_aniso_U_13
_atom_site_aniso_U_12
Cs1 0.0281(3) 0.0260(3) 0.0296(3) -0.0005(3) 0.0013(3) -0.0003(2)
Rb1 0.0281(3) 0.0260(3) 0.0296(3) -0.0005(3) 0.0013(3) -0.0003(2)
Cs2 0.0311(4) 0.0305(4) 0.0348(4) -0.0009(3) 0.0029(3) -0.0116(3)
Rb2 0.0311(4) 0.0305(4) 0.0348(4) -0.0009(3) 0.0029(3) -0.0116(3)
Cs3 0.0309(4) 0.0327(4) 0.0282(4) -0.0016(3) 0.0013(3) -0.0080(3)
Rb3 0.0309(4) 0.0327(4) 0.0282(4) -0.0016(3) 0.0013(3) -0.0080(3)
O5 0.037(3) 0.016(3) 0.016(2) 0.000(2) 0.002(2) -0.008(2)
O4 0.021(3) 0.020(3) 0.018(2) 0.000(2) 0.005(2) -0.003(2)
O11 0.023(3) 0.030(3) 0.021(3) 0.008(2) 0.005(2) 0.001(2)
O12 0.019(2) 0.031(3) 0.024(2) -0.011(3) 0.000(3) -0.003(2)
O6 0.040(4) 0.017(2) 0.016(2) 0.002(2) 0.000(3) -0.002(2)
O9 0.035(3) 0.015(2) 0.020(3) 0.002(2) 0.003(2) -0.006(2)
O1 0.010(2) 0.018(2) 0.028(3) 0.008(2) 0.000(2) -0.002(2)
O7 0.031(3) 0.018(3) 0.016(2) -0.001(2) 0.001(2) -0.001(2)
O3 0.016(3) 0.019(3) 0.027(3) 0.008(2) -0.005(2) -0.003(2)
O10 0.022(3) 0.028(3) 0.027(3) 0.007(2) -0.001(2) -0.001(2)
O2 0.013(3) 0.021(3) 0.036(3) 0.010(2) 0.005(2) 0.001(2)
O8 0.036(4) 0.019(3) 0.022(3) 0.001(2) -0.001(3) -0.007(3)
O13 0.026(3) 0.024(3) 0.030(3) -0.011(2) 0.006(2) -0.003(2)
N1 0.055(6) 0.048(5) 0.036(5) -0.004(4) 0.001(5) -0.002(4)
O15 0.080(6) 0.037(4) 0.068(5) -0.014(4) -0.004(5) 0.014(4)
O16 0.080(6) 0.047(5) 0.093(8) -0.005(5) 0.018(6) -0.009(5)
B4 0.019(4) 0.015(4) 0.017(4) 0.001(3) 0.004(3) -0.001(3)
B8 0.019(5) 0.011(4) 0.020(4) 0.000(3) 0.005(4) 0.003(3)
B7 0.018(4) 0.022(4) 0.020(4) -0.001(3) -0.001(3) 0.002(4)
B2 0.017(4) 0.018(4) 0.016(3) -0.002(3) 0.006(4) -0.002(3)
B3 0.024(5) 0.021(4) 0.011(3) -0.002(3) 0.000(3) -0.004(4)
B5 0.017(4) 0.017(4) 0.016(4) -0.001(3) 0.004(3) -0.003(3)
O14 0.084(8) 0.084(7) 0.057(5) -0.010(4) 0.031(5) -0.001(5)
B6 0.027(5) 0.015(4) 0.018(4) 0.006(3) 0.005(3) 0.000(3)
B1 0.013(5) 0.017(4) 0.020(4) 0.000(3) 0.007(3) -0.002(3)

loop_
_atom_type_symbol
_atom_type_description
_atom_type_scat_dispersion_real
_atom_type_scat_dispersion_imag
_atom_type_scat_source
B B 0.0013 0.0007 'International Tables Vol C Tables 4.2.6.8 and 6.1.1.4'
Cs Cs -0.3680 2.1192 'International Tables Vol C Tables 4.2.6.8 and 6.1.1.4'
N N 0.0061 0.0033 'International Tables Vol C Tables 4.2.6.8 and 6.1.1.4'
O O 0.0106 0.0060 'International Tables Vol C Tables 4.2.6.8 and 6.1.1.4'
Rb Rb -0.9393 2.9676 'International Tables Vol C Tables 4.2.6.8 and 6.1.1.4'

loop_
_geom_angle_atom_site_label_1
_geom_angle_atom_site_label_2
_geom_angle_atom_site_label_3
_geom_angle
_geom_angle_site_symmetry_1
_geom_angle_site_symmetry_3
_geom_angle_publ_flag
O5 Cs1 B5 68.48(14) 1_455 4 ?
O4 Cs1 O5 40.53(12) 1_455 1_455 ?
O4 Cs1 O11 124.15(14) 1_455 2_665 ?
O4 Cs1 O12 160.50(13) 1_455 4_655 ?
O4 Cs1 O2 61.06(14) 1_455 3_455 ?
O4 Cs1 O8 50.32(13) 1_455 4 ?
O4 Cs1 N1 96.44(19) 1_455 1_455 ?
O4 Cs1 O15 103.55(18) 1_455 1_455 ?
O4 Cs1 O16 79.48(18) 1_455 1_455 ?
O4 Cs1 B5 49.78(14) 1_455 4 ?
O11 Cs1 O5 85.16(12) 2_665 1_455 ?
O11 Cs1 O12 39.44(13) 2_665 4_655 ?
O11 Cs1 N1 82.52(16) 2_665 1_455 ?
O11 Cs1 B5 108.81(16) 2_665 4 ?
O12 Cs1 O5 120.20(12) 4_655 1_455 ?
O12 Cs1 N1 73.4(2) 4_655 1_455 ?
O12 Cs1 B5 135.65(16) 4_655 4 ?
O1 Cs1 O5 136.00(13) . 1_455 ?
O1 Cs1 O4 102.64(14) . 1_455 ?
O1 Cs1 O11 132.01(13) . 2_665 ?
O1 Cs1 O12 92.58(13) . 4_655 ?
O1 Cs1 O2 44.52(13) . 3_455 ?
O1 Cs1 O8 130.33(14) . 4 ?
O1 Cs1 N1 82.3(2) . 1_455 ?
O1 Cs1 O15 99.22(17) . 1_455 ?
O1 Cs1 O16 75.08(19) . 1_455 ?
O1 Cs1 B5 109.38(16) . 4 ?
O1 Cs1 O14 88.4(2) . 4_655 ?
O2 Cs1 O5 100.76(13) 3_455 1_455 ?
O2 Cs1 O11 173.12(16) 3_455 2_665 ?
O2 Cs1 O12 136.46(13) 3_455 4_655 ?
O2 Cs1 O8 89.24(14) 3_455 4 ?
O2 Cs1 N1 101.82(17) 3_455 1_455 ?
O2 Cs1 O15 122.02(16) 3_455 1_455 ?
O2 Cs1 O16 83.54(17) 3_455 1_455 ?
O2 Cs1 B5 70.63(16) 3_455 4 ?
O8 Cs1 O5 53.15(11) 4 1_455 ?
O8 Cs1 O11 91.56(13) 4 2_665 ?
O8 Cs1 O12 126.05(13) 4 4_655 ?
O8 Cs1 N1 133.6(2) 4 1_455 ?
O8 Cs1 B5 21.15(15) 4 4 ?
N1 Cs1 O5 80.5(2) 1_455 1_455 ?
N1 Cs1 B5 145.4(2) 1_455 4 ?
O15 Cs1 O5 75.75(18) 1_455 1_455 ?
O15 Cs1 O11 62.64(16) 1_455 2_665 ?
O15 Cs1 O12 61.45(18) 1_455 4_655 ?
O15 Cs1 O8 125.06(18) 1_455 4 ?
O15 Cs1 N1 20.34(17) 1_455 1_455 ?
O15 Cs1 O16 39.02(19) 1_455 1_455 ?
O15 Cs1 B5 144.0(2) 1_455 4 ?
O16 Cs1 O5 74.74(19) 1_455 1_455 ?
O16 Cs1 O11 101.54(17) 1_455 2_665 ?
O16 Cs1 O12 92.99(18) 1_455 4_655 ?
O16 Cs1 O8 124.90(19) 1_455 4 ?
O16 Cs1 N1 20.51(19) 1_455 1_455 ?
O16 Cs1 B5 129.2(2) 1_455 4 ?
O14 Cs1 O5 120.4(2) 4_655 1_455 ?
O14 Cs1 O4 107.1(2) 4_655 1_455 ?
O14 Cs1 O11 87.56(19) 4_655 2_665 ?
O14 Cs1 O12 85.1(2) 4_655 4_655 ?
O14 Cs1 O2 86.40(19) 4_655 3_455 ?
O14 Cs1 O8 68.1(2) 4_655 4 ?
O14 Cs1 N1 156.1(3) 4_655 1_455 ?
O14 Cs1 O15 145.9(2) 4_655 1_455 ?
O14 Cs1 O16 163.3(2) 4_655 1_455 ?
O14 Cs1 B5 58.5(2) 4_655 4 ?
O4 Cs2 O2 136.62(13) 3_455 2_654 ?
O4 Cs2 B2 52.44(15) 3_455 . ?
O4 Cs2 B5 82.83(15) 3_455 3_455 ?
O4 Cs2 B5 150.07(16) 3_455 . ?
O6 Cs2 O4 127.19(14) . 3_455 ?
O6 Cs2 O4 58.97(14) 3_455 3_455 ?
O6 Cs2 O6 166.08(16) 3_455 . ?
O6 Cs2 O7 134.51(13) . 3_455 ?
O6 Cs2 O7 42.87(14) 3_455 3_455 ?
O6 Cs2 O2 77.65(14) 3_455 2_654 ?
O6 Cs2 O2 94.94(14) . 2_654 ?
O6 Cs2 O16 93.09(18) 3_455 1_455 ?
O6 Cs2 O16 79.62(19) 3_455 3_455 ?
O6 Cs2 B2 76.96(16) . . ?
O6 Cs2 B2 111.28(16) 3_455 . ?
O6 Cs2 B5 146.46(17) 3_455 . ?
O6 Cs2 B5 147.30(17) . 3_455 ?
O6 Cs2 B5 23.77(16) . . ?
O6 Cs2 B5 23.87(16) 3_455 3_455 ?
O6 Cs2 O14 62.9(2) . 1_455 ?
O6 Cs2 O14 126.1(2) 3_455 1_455 ?
O7 Cs2 O4 152.96(13) . 3_455 ?
O7 Cs2 O4 98.21(13) 3_455 3_455 ?
O7 Cs2 O6 124.60(14) . 3_455 ?
O7 Cs2 O6 43.39(13) . . ?
O7 Cs2 O7 97.24(13) . 3_455 ?
O7 Cs2 O2 41.75(13) 3_455 2_654 ?
O7 Cs2 O2 55.53(13) . 2_654 ?
O7 Cs2 O16 77.53(19) . 3_455 ?
O7 Cs2 O16 114.89(19) . 1_455 ?
O7 Cs2 B2 144.16(15) 3_455 . ?
O7 Cs2 B2 118.10(15) . . ?
O7 Cs2 B5 23.01(15) 3_455 3_455 ?
O7 Cs2 B5 22.78(15) . . ?
O7 Cs2 B5 111.48(16) 3_455 . ?
O7 Cs2 B5 104.10(17) . 3_455 ?
O7 Cs2 O14 76.85(19) . 1_455 ?
O7 Cs2 O14 90.8(2) 3_455 1_455 ?
O2 Cs2 B2 170.55(15) 2_654 . ?
O2 Cs2 B5 71.17(16) 2_654 . ?
O16 Cs2 O4 90.49(19) 1_455 3_455 ?
O16 Cs2 O4 77.11(19) 3_455 3_455 ?
O16 Cs2 O6 89.52(19) 3_455 . ?
O16 Cs2 O6 99.07(18) 1_455 . ?
O16 Cs2 O7 75.36(19) 1_455 3_455 ?
O16 Cs2 O7 105.0(2) 3_455 3_455 ?
O16 Cs2 O2 92.7(2) 1_455 2_654 ?
O16 Cs2 O2 95.6(2) 3_455 2_654 ?
O16 Cs2 O16 167.5(3) 1_455 3_455 ?
O16 Cs2 B2 84.0(2) 1_455 . ?
O16 Cs2 B2 89.3(2) 3_455 . ?
O16 Cs2 B5 84.9(2) 3_455 3_455 ?
O16 Cs2 B5 91.2(2) 3_455 . ?
O16 Cs2 B5 92.5(2) 1_455 3_455 ?
O16 Cs2 B5 100.3(2) 1_455 . ?
O16 Cs2 O14 39.8(2) 1_455 1_455 ?
O16 Cs2 O14 151.4(3) 3_455 1_455 ?
B5 Cs2 O2 53.81(16) 3_455 2_654 ?
B5 Cs2 B2 134.97(18) 3_455 . ?
B5 Cs2 B2 100.69(18) . . ?
B5 Cs2 B5 124.0(2) 3_455 . ?
O14 Cs2 O4 124.86(17) 1_455 3_455 ?
O14 Cs2 O2 80.26(18) 1_455 2_654 ?
O14 Cs2 B2 91.6(2) 1_455 . ?
O14 Cs2 B5 60.5(2) 1_455 . ?
O14 Cs2 B5 113.7(2) 1_455 3_455 ?
O11 Cs3 O10 139.84(13) 2_765 . ?
O11 Cs3 B4 75.74(17) 2_765 3_565 ?
O11 Cs3 B7 22.35(17) 2_765 2_765 ?
O11 Cs3 O14 118.62(19) 2_765 3_465 ?
O11 Cs3 B6 137.78(16) 2_765 . ?
O12 Cs3 O11 43.13(14) 2_765 2_765 ?
O12 Cs3 O10 145.00(13) 2_765 . ?
O12 Cs3 O13 154.15(13) 2_765 . ?
O12 Cs3 B4 91.14(17) 2_765 3_565 ?
O12 Cs3 B7 22.46(17) 2_765 2_765 ?
O12 Cs3 O14 92.06(18) 2_765 3_465 ?
O12 Cs3 B6 122.12(17) 2_765 . ?
O9 Cs3 O11 83.69(14) 3_565 2_765 ?
O9 Cs3 O11 116.98(14) . 2_765 ?
O9 Cs3 O12 110.03(14) 3_565 2_765 ?
O9 Cs3 O12 99.57(14) . 2_765 ?
O9 Cs3 O9 150.06(18) . 3_565 ?
O9 Cs3 O10 45.56(14) . . ?
O9 Cs3 O10 104.59(14) 3_565 . ?
O9 Cs3 O13 105.74(14) . . ?
O9 Cs3 O13 45.45(14) 3_565 . ?
O9 Cs3 O15 83.0(2) . . ?
O9 Cs3 O15 83.37(18) . 3_465 ?
O9 Cs3 O15 112.16(17) 3_565 3_465 ?
O9 Cs3 B4 22.05(16) 3_565 3_565 ?
O9 Cs3 B4 167.17(17) . 3_565 ?
O9 Cs3 B7 115.13(17) . 2_765 ?
O9 Cs3 B7 92.26(18) 3_565 2_765 ?
O9 Cs3 O14 75.7(2) 3_565 3_465 ?
O9 Cs3 O14 108.3(2) . 3_465 ?
O9 Cs3 B6 23.72(16) . . ?
O9 Cs3 B6 127.75(17) 3_565 . ?
O10 Cs3 B4 123.82(17) . 3_565 ?
O10 Cs3 B7 154.48(18) . 2_765 ?
O10 Cs3 O14 101.42(19) . 3_465 ?
O10 Cs3 B6 24.49(17) . . ?
O13 Cs3 O11 124.44(15) . 2_765 ?
O13 Cs3 O10 60.72(14) . . ?
O13 Cs3 B4 63.10(16) . 3_565 ?
O13 Cs3 B7 137.54(17) . 2_765 ?
O13 Cs3 O14 75.25(19) . 3_465 ?
O13 Cs3 B6 82.49(16) . . ?
O15 Cs3 O11 68.65(19) . 2_765 ?
O15 Cs3 O11 107.66(18) 3_465 2_765 ?
O15 Cs3 O12 104.46(19) . 2_765 ?
O15 Cs3 O12 66.36(18) 3_465 2_765 ?
O15 Cs3 O9 85.4(2) . 3_565 ?
O15 Cs3 O10 72.91(19) . . ?
O15 Cs3 O10 105.20(18) 3_465 . ?
O15 Cs3 O13 84.0(2) . . ?
O15 Cs3 O13 111.12(18) 3_465 . ?
O15 Cs3 O15 161.9(3) . 3_465 ?
O15 Cs3 B4 94.6(2) 3_465 3_565 ?
O15 Cs3 B4 101.3(2) . 3_565 ?
O15 Cs3 B7 85.3(2) 3_465 2_765 ?
O15 Cs3 B7 89.8(2) . 2_765 ?
O15 Cs3 O14 158.3(3) . 3_465 ?
O15 Cs3 O14 39.3(2) 3_465 3_465 ?
O15 Cs3 B6 84.9(2) . . ?
O15 Cs3 B6 87.3(2) 3_465 . ?
B4 Cs3 B7 77.2(2) 3_565 2_765 ?
B4 Cs3 B6 143.81(18) 3_565 . ?
O14 Cs3 B4 63.9(2) 3_465 3_565 ?
O14 Cs3 B7 101.2(2) 3_465 2_765 ?
O14 Cs3 B6 98.2(2) 3_465 . ?
B6 Cs3 B7 138.86(19) . 2_765 ?
Cs1 O5 Cs3 142.88(15) 1_655 3_465 ?
B4 O5 Cs1 116.9(5) . 1_655 ?
B4 O5 Cs3 69.5(4) . 3_465 ?
B4 O5 B3 118.1(6) . . ?
B3 O5 Cs1 83.4(4) . 1_655 ?
B3 O5 Cs3 127.9(5) . 3_465 ?
Cs1 O4 Cs2 97.66(13) 1_655 3 ?
B3 O4 Cs1 105.7(4) . 1_655 ?
B3 O4 Cs2 111.5(4) . 3 ?
B3 O4 B1 119.0(6) . 3 ?
B1 O4 Cs1 113.5(4) 3 1_655 ?
B1 O4 Cs2 107.5(4) 3 3 ?
Cs3 O11 Cs1 92.86(13) 2_764 2_664 ?
B8 O11 Cs1 90.8(4) 3_465 2_664 ?
B8 O11 Cs3 139.0(5) 3_465 2_764 ?
B8 O11 B7 117.6(6) 3_465 . ?
B7 O11 Cs1 120.3(5) . 2_664 ?
B7 O11 Cs3 95.4(4) . 2_764 ?
Cs3 O12 Cs1 110.41(17) 2_764 4_654 ?
B8 O12 Cs1 90.2(4) . 4_654 ?
B8 O12 Cs3 114.9(5) . 2_764 ?
B8 O12 B7 118.1(6) . . ?
B7 O12 Cs1 126.6(5) . 4_654 ?
B7 O12 Cs3 97.8(4) . 2_764 ?
Cs2 O6 Cs2 88.76(12) 3 . ?
B4 O6 Cs2 133.4(5) . . ?
B4 O6 Cs2 122.8(5) . 3 ?
B4 O6 B5 119.3(6) . . ?
B5 O6 Cs2 88.3(4) . . ?
B5 O6 Cs2 93.2(4) . 3 ?
Cs3 O9 Cs3 96.50(14) . 3_465 ?
B4 O9 Cs3 123.5(5) . . ?
B4 O9 Cs3 101.8(5) . 3_465 ?
B4 O9 B6 121.5(6) . . ?
B6 O9 Cs3 103.4(4) . . ?
B6 O9 Cs3 105.7(4) . 3_465 ?
Cs1 O1 Cs2 104.28(16) . . ?
B2 O1 Cs1 126.3(4) . . ?
B2 O1 Cs2 75.9(4) . . ?
B2 O1 B1 125.4(6) . . ?
B1 O1 Cs1 107.9(4) . . ?
B1 O1 Cs2 98.4(4) . . ?
Cs2 O7 Cs1 88.86(13) . 4_554 ?
Cs2 O7 Cs1 162.95(16) 3 4_554 ?
Cs2 O7 Cs2 88.51(12) . 3 ?
B5 O7 Cs1 76.9(4) . 4_554 ?
B5 O7 Cs2 96.3(4) . . ?
B5 O7 Cs2 86.6(4) . 3 ?
B5 O7 B1 124.0(6) . 2_654 ?
B1 O7 Cs1 85.8(4) 2_654 4_554 ?
B1 O7 Cs2 107.5(4) 2_654 3 ?
B1 O7 Cs2 136.6(4) 2_654 . ?
B2 O3 Cs2 77.9(4) . . ?
B3 O3 Cs2 102.8(4) . . ?
B3 O3 B2 118.6(6) . . ?
B7 O10 Cs3 107.4(5) . . ?
B7 O10 B6 121.4(6) . . ?
B6 O10 Cs3 90.6(4) . . ?
Cs1 O2 Cs2 92.93(13) 3 2_655 ?
B2 O2 Cs1 127.7(5) . 3 ?
B2 O2 Cs2 107.5(4) . 2_655 ?
B2 O2 B1 121.9(6) . 3 ?
B1 O2 Cs1 100.4(4) 3 3 ?
B1 O2 Cs2 99.1(4) 3 2_655 ?
B5 O8 Cs1 96.1(5) . 4_554 ?
B5 O8 B6 122.9(6) . . ?
B6 O8 Cs1 118.2(5) . 4_554 ?
B8 O13 Cs3 131.7(5) . . ?
B8 O13 B6 122.0(6) . 3_565 ?
B6 O13 Cs3 98.2(4) 3_565 . ?
Cs1 N1 Cs2 94.8(2) 1_655 1_655 ?
Cs1 N1 Cs3 99.4(2) 1_655 3_565 ?
Cs2 N1 Cs3 113.3(3) 1_655 3_565 ?
O15 N1 Cs1 64.5(5) . 1_655 ?
O15 N1 Cs2 152.3(7) . 1_655 ?
O15 N1 Cs3 56.8(6) . 3_565 ?
O15 N1 O16 120.3(10) . . ?
O15 N1 O14 119.6(10) . . ?
O16 N1 Cs1 65.5(6) . 1_655 ?
O16 N1 Cs2 59.3(6) . 1_655 ?
O16 N1 Cs3 160.8(8) . 3_565 ?
O16 N1 O14 119.9(10) . . ?
O14 N1 Cs1 143.1(8) . 1_655 ?
O14 N1 Cs2 65.6(6) . 1_655 ?
O14 N1 Cs3 64.7(6) . 3_565 ?
Cs3 O15 Cs1 103.9(3) . 1_655 ?
Cs3 O15 Cs1 119.2(3) 3_565 1_655 ?
Cs3 O15 Cs3 93.2(2) . 3_565 ?
N1 O15 Cs1 95.2(6) . 1_655 ?
N1 O15 Cs3 103.8(7) . 3_565 ?
N1 O15 Cs3 144.1(7) . . ?
Cs2 O16 Cs1 99.6(2) 3 1_655 ?
Cs2 O16 Cs1 111.0(3) 1_655 1_655 ?
Cs2 O16 Cs2 88.6(2) 1_655 3 ?
N1 O16 Cs1 94.0(6) . 1_655 ?
N1 O16 Cs2 159.6(8) . 3 ?
N1 O16 Cs2 100.6(7) . 1_655 ?
Cs3 B4 Cs3 73.50(15) 3_465 . ?
O5 B4 Cs3 88.3(4) . . ?
O5 B4 Cs3 89.2(4) . 3_465 ?
O5 B4 O6 117.4(7) . . ?
O6 B4 Cs3 123.4(5) . 3_465 ?
O6 B4 Cs3 147.2(5) . . ?
O9 B4 Cs3 56.2(4) . 3_465 ?
O9 B4 Cs3 39.4(4) . . ?
O9 B4 O5 120.2(7) . . ?
O9 B4 O6 122.3(7) . . ?
Cs1 B8 Cs3 90.68(19) 4_654 2_764 ?
O11 B8 Cs1 67.6(4) 3_565 4_654 ?
O11 B8 Cs3 92.9(4) 3_565 2_764 ?
O12 B8 Cs1 68.5(4) . 4_654 ?
O12 B8 Cs3 46.8(4) . 2_764 ?
O12 B8 O11 118.1(7) . 3_565 ?
O13 B8 Cs1 136.6(5) . 4_654 ?
O13 B8 Cs3 127.6(5) . 2_764 ?
O13 B8 O11 121.6(7) . 3_565 ?
O13 B8 O12 120.3(7) . . ?
Cs3 B7 Cs3 150.9(3) 2_764 . ?
O11 B7 Cs3 62.3(4) . 2_764 ?
O11 B7 Cs3 107.5(5) . . ?
O11 B7 O12 115.1(7) . . ?
O12 B7 Cs3 59.8(4) . 2_764 ?
O12 B7 Cs3 108.7(5) . . ?
O10 B7 Cs3 53.4(4) . . ?
O10 B7 Cs3 155.7(6) . 2_764 ?
O10 B7 O11 122.9(7) . . ?
O10 B7 O12 122.1(7) . . ?
O1 B2 Cs2 82.0(5) . . ?
O1 B2 O3 115.5(6) . . ?
O3 B2 Cs2 79.1(4) . . ?
O2 B2 Cs2 106.3(5) . . ?
O2 B2 O1 124.2(6) . . ?
O2 B2 O3 120.3(6) . . ?
O5 B3 Cs1 74.6(4) . 1_655 ?
O4 B3 Cs1 54.1(4) . 1_655 ?
O4 B3 O5 120.3(7) . . ?
O4 B3 O3 122.8(7) . . ?
O3 B3 Cs1 155.2(5) . 1_655 ?
O3 B3 O5 116.5(7) . . ?
Cs2 B5 Cs1 152.4(3) 3 4_554 ?
Cs2 B5 Cs1 84.02(18) . 4_554 ?
Cs2 B5 Cs2 79.03(17) 3 . ?
O6 B5 Cs1 129.2(5) . 4_554 ?
O6 B5 Cs2 67.9(4) . . ?
O6 B5 Cs2 63.0(4) . 3 ?
O7 B5 Cs1 82.4(4) . 4_554 ?
O7 B5 Cs2 70.4(4) . 3 ?
O7 B5 Cs2 60.9(4) . . ?
O7 B5 O6 115.1(6) . . ?
O7 B5 O8 124.4(6) . . ?
O8 B5 Cs1 62.8(4) . 4_554 ?
O8 B5 Cs2 143.1(6) . . ?
O8 B5 Cs2 137.8(5) . 3 ?
O8 B5 O6 120.5(7) . . ?
Cs1 O14 Cs2 98.0(2) 4_654 1_655 ?
Cs1 O14 Cs3 110.7(3) 4_654 3_565 ?
Cs2 O14 Cs3 133.3(4) 1_655 3_565 ?
N1 O14 Cs1 129.9(8) . 4_654 ?
N1 O14 Cs2 93.6(6) . 1_655 ?
N1 O14 Cs3 95.0(6) . 3_565 ?
Cs3 B6 Cs3 75.05(17) . 3_465 ?
O9 B6 Cs3 51.6(4) . 3_465 ?
O9 B6 Cs3 52.8(3) . . ?
O9 B6 O10 108.6(7) . . ?
O9 B6 O8 112.3(6) . . ?
O10 B6 Cs3 137.1(5) . 3_465 ?
O10 B6 Cs3 64.9(4) . . ?
O8 B6 Cs3 113.8(5) . 3_465 ?
O8 B6 Cs3 154.4(5) . . ?
O8 B6 O10 109.0(7) . . ?
O13 B6 Cs3 96.8(4) 3_465 . ?
O13 B6 Cs3 58.5(4) 3_465 3_465 ?
O13 B6 O9 108.1(6) 3_465 . ?
O13 B6 O10 110.6(6) 3_465 . ?
O13 B6 O8 108.3(7) 3_465 . ?
Cs1 B1 Cs1 151.4(2) . 3 ?
Cs1 B1 Cs2 77.15(15) . 4 ?
Cs2 B1 Cs1 122.8(2) 4 3 ?
O4 B1 Cs1 130.0(4) 3_455 . ?
O4 B1 Cs1 46.5(3) 3_455 3 ?
O4 B1 Cs2 143.3(4) 3_455 4 ?
O4 B1 O7 110.8(6) 3_455 2_655 ?
O4 B1 O2 111.0(6) 3_455 3_455 ?
O1 B1 Cs1 101.6(4) . 3 ?
O1 B1 Cs1 50.4(3) . . ?
O1 B1 Cs2 106.6(4) . 4 ?
O1 B1 O4 110.0(6) . 3_455 ?
O1 B1 O7 110.9(6) . 2_655 ?
O1 B1 O2 106.8(6) . 3_455 ?
O7 B1 Cs1 72.3(4) 2_655 3 ?
O7 B1 Cs1 119.2(4) 2_655 . ?
O7 B1 Cs2 51.5(3) 2_655 4 ?
O2 B1 Cs1 149.3(5) 3_455 3 ?
O2 B1 Cs1 56.7(4) 3_455 . ?
O2 B1 Cs2 59.2(4) 3_455 4 ?
O2 B1 O7 107.2(6) 3_455 2_655 ?

loop_
_geom_bond_atom_site_label_1
_geom_bond_atom_site_label_2
_geom_bond_distance
_geom_bond_site_symmetry_2
_geom_bond_publ_flag
Cs1 O5 3.611(6) 1_455 ?
Cs1 O4 3.130(5) 1_455 ?
Cs1 O11 3.463(5) 2_665 ?
Cs1 O12 3.485(5) 4_655 ?
Cs1 O1 3.029(5) . ?
Cs1 O2 3.179(6) 3_455 ?
Cs1 O8 3.320(6) 4 ?
Cs1 N1 3.538(9) 1_455 ?
Cs1 O15 3.206(9) 1_455 ?
Cs1 O16 3.228(9) 1_455 ?
Cs1 B5 3.713(8) 4 ?
Cs1 O14 3.114(9) 4_655 ?
Cs2 O4 3.354(5) 3_455 ?
Cs2 O6 3.063(5) 3_455 ?
Cs2 O6 3.199(5) . ?
Cs2 O7 3.240(5) 3_455 ?
Cs2 O7 3.034(5) . ?
Cs2 O2 3.436(6) 2_654 ?
Cs2 O16 3.164(8) 3_455 ?
Cs2 O16 3.109(9) 1_455 ?
Cs2 B2 3.498(8) . ?
Cs2 B5 3.452(8) . ?
Cs2 B5 3.434(8) 3_455 ?
Cs2 O14 3.244(9) 1_455 ?
Cs3 O11 3.211(6) 2_765 ?
Cs3 O12 3.149(6) 2_765 ?
Cs3 O9 2.979(6) 3_565 ?
Cs3 O9 2.913(5) . ?
Cs3 O10 3.219(5) . ?
Cs3 O13 3.152(5) . ?
Cs3 O15 2.936(8) . ?
Cs3 O15 3.113(9) 3_465 ?
Cs3 B4 3.510(9) 3_565 ?
Cs3 B7 3.611(8) 2_765 ?
Cs3 O14 3.277(9) 3_465 ?
Cs3 B6 3.555(9) . ?
O5 B4 1.359(10) . ?
O5 B3 1.405(9) . ?
O4 B3 1.336(10) . ?
O4 B1 1.474(9) 3 ?
O11 B8 1.378(11) 3_465 ?
O11 B7 1.379(10) . ?
O12 B8 1.355(10) . ?
O12 B7 1.393(10) . ?
O6 B4 1.384(9) . ?
O6 B5 1.392(9) . ?
O9 B4 1.346(9) . ?
O9 B6 1.470(9) . ?
O1 B2 1.355(9) . ?
O1 B1 1.455(9) . ?
O7 B5 1.345(9) . ?
O7 B1 1.485(9) 2_654 ?
O3 B2 1.400(9) . ?
O3 B3 1.375(10) . ?
O10 B7 1.323(10) . ?
O10 B6 1.474(10) . ?
O2 B2 1.342(9) . ?
O2 B1 1.479(10) 3 ?
O8 B5 1.347(9) . ?
O8 B6 1.472(10) . ?
O13 B8 1.355(10) . ?
O13 B6 1.462(10) 3_565 ?
N1 O15 1.235(10) . ?
N1 O16 1.242(11) . ?
N1 O14 1.259(13) . ?

loop_
_geom_torsion_atom_site_label_1
_geom_torsion_atom_site_label_2
_geom_torsion_atom_site_label_3
_geom_torsion_atom_site_label_4
_geom_torsion
_geom_torsion_site_symmetry_1
_geom_torsion_site_symmetry_2
_geom_torsion_site_symmetry_3
_geom_torsion_site_symmetry_4
_geom_torsion_publ_flag
Cs1 O5 B4 Cs3 -66.4(3) 1_655 . . . ?
Cs1 O5 B4 Cs3 -139.9(2) 1_655 . . 3_465 ?
Cs1 O5 B4 O6 92.3(7) 1_655 . . . ?
Cs1 O5 B4 O9 -90.7(8) 1_655 . . . ?
Cs1 O5 B3 O4 -30.0(6) 1_655 . . . ?
Cs1 O5 B3 O3 156.2(6) 1_655 . . . ?
Cs1 O4 B3 O5 36.5(7) 1_655 . . . ?
Cs1 O4 B3 O3 -150.1(6) 1_655 . . . ?
Cs1 O11 B7 Cs3 -96.5(4) 2_664 . . 2_764 ?
Cs1 O11 B7 Cs3 53.9(5) 2_664 . . . ?
Cs1 O11 B7 O12 -67.4(8) 2_664 . . . ?
Cs1 O11 B7 O10 111.1(8) 2_664 . . . ?
Cs1 O12 B8 Cs3 112.7(3) 4_654 . . 2_764 ?
Cs1 O12 B8 O11 47.7(7) 4_654 . . 3_565 ?
Cs1 O12 B8 O13 -132.4(7) 4_654 . . . ?
Cs1 O12 B7 Cs3 86.9(5) 4_654 . . . ?
Cs1 O12 B7 Cs3 -122.7(5) 4_654 . . 2_764 ?
Cs1 O12 B7 O11 -152.5(5) 4_654 . . . ?
Cs1 O12 B7 O10 29.0(10) 4_654 . . . ?
Cs1 O1 B2 Cs2 -97.5(4) . . . . ?
Cs1 O1 B2 O3 -23.7(9) . . . . ?
Cs1 O1 B2 O2 158.2(5) . . . . ?
Cs1 O1 B1 Cs1 173.56(18) . . . 3 ?
Cs1 O1 B1 Cs2 -56.8(4) . . . 4 ?
Cs1 O1 B1 O4 125.9(5) . . . 3_455 ?
Cs1 O1 B1 O7 -111.2(5) . . . 2_655 ?
Cs1 O1 B1 O2 5.3(6) . . . 3_455 ?
Cs1 O7 B5 Cs2 175.48(14) 4_554 . . 3 ?
Cs1 O7 B5 Cs2 87.35(15) 4_554 . . . ?
Cs1 O7 B5 O6 129.9(7) 4_554 . . . ?
Cs1 O7 B5 O8 -49.4(7) 4_554 . . . ?
Cs1 O2 B2 Cs2 -44.9(6) 3 . . . ?
Cs1 O2 B2 O1 46.5(10) 3 . . . ?
Cs1 O2 B2 O3 -131.6(5) 3 . . . ?
Cs1 O8 B5 Cs2 156.4(6) 4_554 . . 3 ?
Cs1 O8 B5 Cs2 -28.2(8) 4_554 . . . ?
Cs1 O8 B5 O6 -121.5(7) 4_554 . . . ?
Cs1 O8 B5 O7 57.8(8) 4_554 . . . ?
Cs1 O8 B6 Cs3 155.7(9) 4_554 . . . ?
Cs1 O8 B6 Cs3 50.2(5) 4_554 . . 3_465 ?
Cs1 O8 B6 O9 106.6(6) 4_554 . . . ?
Cs1 O8 B6 O10 -133.0(5) 4_554 . . . ?
Cs1 O8 B6 O13 -12.7(7) 4_554 . . 3_465 ?
Cs1 N1 O15 Cs3 -122.4(12) 1_655 . . . ?
Cs1 N1 O15 Cs3 121.8(4) 1_655 . . 3_565 ?
Cs1 N1 O16 Cs2 132(2) 1_655 . . 3 ?
Cs1 N1 O16 Cs2 -112.2(4) 1_655 . . 1_655 ?
Cs1 N1 O14 Cs1 166.9(5) 1_655 . . 4_654 ?
Cs1 N1 O14 Cs2 63.3(11) 1_655 . . 1_655 ?
Cs1 N1 O14 Cs3 -70.7(11) 1_655 . . 3_565 ?
Cs2 O4 B3 Cs1 -105.0(3) 3 . . 1_655 ?
Cs2 O4 B3 O5 -68.5(7) 3 . . . ?
Cs2 O4 B3 O3 104.9(6) 3 . . . ?
Cs2 O6 B4 Cs3 70.5(10) 3 . . . ?
Cs2 O6 B4 Cs3 -164.4(5) . . . . ?
Cs2 O6 B4 Cs3 -176.2(2) 3 . . 3_465 ?
Cs2 O6 B4 Cs3 -51.1(8) . . . 3_465 ?
Cs2 O6 B4 O5 -67.4(8) 3 . . . ?
Cs2 O6 B4 O5 57.7(10) . . . . ?
Cs2 O6 B4 O9 115.6(7) 3 . . . ?
Cs2 O6 B4 O9 -119.3(7) . . . . ?
Cs2 O6 B5 Cs1 150.2(4) 3 . . 4_554 ?
Cs2 O6 B5 Cs1 61.5(5) . . . 4_554 ?
Cs2 O6 B5 Cs2 -88.67(12) . . . 3 ?
Cs2 O6 B5 Cs2 88.67(12) 3 . . . ?
Cs2 O6 B5 O7 -39.6(6) . . . . ?
Cs2 O6 B5 O7 49.0(7) 3 . . . ?
Cs2 O6 B5 O8 -131.7(7) 3 . . . ?
Cs2 O6 B5 O8 139.7(7) . . . . ?
Cs2 O1 B2 O3 73.8(6) . . . . ?
Cs2 O1 B2 O2 -104.3(8) . . . . ?
Cs2 O1 B1 Cs1 65.5(2) . . . 3 ?
Cs2 O1 B1 Cs1 -108.1(3) . . . . ?
Cs2 O1 B1 Cs2 -164.84(19) . . . 4 ?
Cs2 O1 B1 O4 17.8(6) . . . 3_455 ?
Cs2 O1 B1 O7 140.8(5) . . . 2_655 ?
Cs2 O1 B1 O2 -102.8(5) . . . 3_455 ?
Cs2 O7 B5 Cs1 -87.35(15) . . . 4_554 ?
Cs2 O7 B5 Cs1 -175.48(14) 3 . . 4_554 ?
Cs2 O7 B5 Cs2 -88.13(14) 3 . . . ?
Cs2 O7 B5 Cs2 88.13(14) . . . 3 ?
Cs2 O7 B5 O6 -45.6(6) 3 . . . ?
Cs2 O7 B5 O6 42.6(7) . . . . ?
Cs2 O7 B5 O8 -136.7(7) . . . . ?
Cs2 O7 B5 O8 135.1(8) 3 . . . ?
Cs2 O3 B2 O1 -75.6(6) . . . . ?
Cs2 O3 B2 O2 102.6(7) . . . . ?
Cs2 O3 B3 Cs1 -154.8(11) . . . 1_655 ?
Cs2 O3 B3 O5 93.4(6) . . . . ?
Cs2 O3 B3 O4 -80.3(7) . . . . ?
Cs2 O2 B2 Cs2 -153.07(19) 2_655 . . . ?
Cs2 O2 B2 O1 -61.7(8) 2_655 . . . ?
Cs2 O2 B2 O3 120.2(6) 2_655 . . . ?
Cs2 N1 O15 Cs1 -44.9(16) 1_655 . . 1_655 ?
Cs2 N1 O15 Cs3 76.9(15) 1_655 . . 3_565 ?
Cs2 N1 O15 Cs3 -167.3(7) 1_655 . . . ?
Cs2 N1 O16 Cs1 112.2(4) 1_655 . . 1_655 ?
Cs2 N1 O16 Cs2 -116(2) 1_655 . . 3 ?
Cs2 N1 O14 Cs1 103.6(7) 1_655 . . 4_654 ?
Cs2 N1 O14 Cs3 -134.0(4) 1_655 . . 3_565 ?
Cs3 O5 B4 Cs3 73.51(14) 3_465 . . . ?
Cs3 O5 B4 O6 -127.8(8) 3_465 . . . ?
Cs3 O5 B4 O9 49.2(7) 3_465 . . . ?
Cs3 O5 B3 Cs1 -158.0(4) 3_465 . . 1_655 ?
Cs3 O5 B3 O4 172.1(4) 3_465 . . . ?
Cs3 O5 B3 O3 -1.7(9) 3_465 . . . ?
Cs3 O11 B7 Cs3 150.3(2) 2_764 . . . ?
Cs3 O11 B7 O12 29.1(7) 2_764 . . . ?
Cs3 O11 B7 O10 -152.4(7) 2_764 . . . ?
Cs3 O12 B8 Cs1 -112.7(3) 2_764 . . 4_654 ?
Cs3 O12 B8 O11 -65.0(8) 2_764 . . 3_565 ?
Cs3 O12 B8 O13 114.9(7) 2_764 . . . ?
Cs3 O12 B7 Cs3 -150.5(2) 2_764 . . . ?
Cs3 O12 B7 O11 -29.9(7) 2_764 . . . ?
Cs3 O12 B7 O10 151.6(7) 2_764 . . . ?
Cs3 O9 B4 Cs3 -106.1(4) 3_465 . . . ?
Cs3 O9 B4 Cs3 106.1(4) . . . 3_465 ?
Cs3 O9 B4 O5 -65.8(8) 3_465 . . . ?
Cs3 O9 B4 O5 40.3(10) . . . . ?
Cs3 O9 B4 O6 -142.8(6) . . . . ?
Cs3 O9 B4 O6 111.1(7) 3_465 . . . ?
Cs3 O9 B6 Cs3 100.8(2) 3_465 . . . ?
Cs3 O9 B6 Cs3 -100.8(2) . . . 3_465 ?
Cs3 O9 B6 O10 35.2(6) . . . . ?
Cs3 O9 B6 O10 136.1(5) 3_465 . . . ?
Cs3 O9 B6 O8 -103.4(6) 3_465 . . . ?
Cs3 O9 B6 O8 155.8(5) . . . . ?
Cs3 O9 B6 O13 16.0(6) 3_465 . . 3_465 ?
Cs3 O9 B6 O13 -84.8(6) . . . 3_465 ?
Cs3 O10 B7 Cs3 177.1(11) . . . 2_764 ?
Cs3 O10 B7 O11 -88.0(8) . . . . ?
Cs3 O10 B7 O12 90.4(8) . . . . ?
Cs3 O10 B6 Cs3 22.5(6) . . . 3_465 ?
Cs3 O10 B6 O9 -30.5(5) . . . . ?
Cs3 O10 B6 O8 -153.1(5) . . . . ?
Cs3 O10 B6 O13 87.9(6) . . . 3_465 ?
Cs3 O13 B8 Cs1 -46.7(10) . . . 4_654 ?
Cs3 O13 B8 Cs3 100.0(6) . . . 2_764 ?
Cs3 O13 B8 O11 -136.7(6) . . . 3_565 ?
Cs3 O13 B8 O12 43.4(11) . . . . ?
Cs3 N1 O15 Cs1 -121.8(4) 3_565 . . 1_655 ?
Cs3 N1 O15 Cs3 115.8(12) 3_565 . . . ?
Cs3 N1 O16 Cs1 40(2) 3_565 . . 1_655 ?
Cs3 N1 O16 Cs2 172.1(8) 3_565 . . 3 ?
Cs3 N1 O16 Cs2 -72(2) 3_565 . . 1_655 ?
Cs3 N1 O14 Cs1 -122.4(8) 3_565 . . 4_654 ?
Cs3 N1 O14 Cs2 134.0(4) 3_565 . . 1_655 ?
O15 N1 O16 Cs1 -35.5(11) . . . 1_655 ?
O15 N1 O16 Cs2 97(2) . . . 3 ?
O15 N1 O16 Cs2 -147.8(9) . . . 1_655 ?
O15 N1 O14 Cs1 -107.0(11) . . . 4_654 ?
O15 N1 O14 Cs2 149.4(9) . . . 1_655 ?
O15 N1 O14 Cs3 15.4(11) . . . 3_565 ?
O16 N1 O15 Cs1 35.9(12) . . . 1_655 ?
O16 N1 O15 Cs3 -86.5(14) . . . . ?
O16 N1 O15 Cs3 157.7(9) . . . 3_565 ?
O16 N1 O14 Cs1 78.6(13) . . . 4_654 ?
O16 N1 O14 Cs2 -24.9(11) . . . 1_655 ?
O16 N1 O14 Cs3 -159.0(9) . . . 3_565 ?
B4 O5 B3 Cs1 117.0(6) . . . 1_655 ?
B4 O5 B3 O4 87.0(9) . . . . ?
B4 O5 B3 O3 -86.8(8) . . . . ?
B4 O6 B5 Cs1 -79.0(8) . . . 4_554 ?
B4 O6 B5 Cs2 130.8(7) . . . 3 ?
B4 O6 B5 Cs2 -140.5(7) . . . . ?
B4 O6 B5 O7 179.9(7) . . . . ?
B4 O6 B5 O8 -0.8(11) . . . . ?
B4 O9 B6 Cs3 114.9(8) . . . 3_465 ?
B4 O9 B6 Cs3 -144.3(8) . . . . ?
B4 O9 B6 O10 -109.1(8) . . . . ?
B4 O9 B6 O8 11.5(11) . . . . ?
B4 O9 B6 O13 130.9(7) . . . 3_465 ?
B8 O11 B7 Cs3 154.7(7) 3_465 . . 2_764 ?
B8 O11 B7 Cs3 -54.9(7) 3_465 . . . ?
B8 O11 B7 O12 -176.2(7) 3_465 . . . ?
B8 O11 B7 O10 2.3(11) 3_465 . . . ?
B8 O12 B7 Cs3 123.7(7) . . . 2_764 ?
B8 O12 B7 Cs3 -26.8(8) . . . . ?
B8 O12 B7 O11 93.8(9) . . . . ?
B8 O12 B7 O10 -84.7(10) . . . . ?
B7 O12 B8 Cs1 132.6(7) . . . 4_654 ?
B7 O12 B8 Cs3 -114.6(7) . . . 2_764 ?
B7 O12 B8 O11 -179.6(7) . . . 3_565 ?
B7 O12 B8 O13 0.2(11) . . . . ?
B7 O10 B6 Cs3 -110.9(7) . . . . ?
B7 O10 B6 Cs3 -88.3(9) . . . 3_465 ?
B7 O10 B6 O9 -141.4(7) . . . . ?
B7 O10 B6 O8 96.0(8) . . . . ?
B7 O10 B6 O13 -22.9(10) . . . 3_465 ?
B2 O1 B1 Cs1 -13.2(8) . . . 3 ?
B2 O1 B1 Cs1 173.3(9) . . . . ?
B2 O1 B1 Cs2 116.5(7) . . . 4 ?
B2 O1 B1 O4 -60.9(10) . . . 3_455 ?
B2 O1 B1 O7 62.1(9) . . . 2_655 ?
B2 O1 B1 O2 178.6(7) . . . 3_455 ?
B2 O3 B3 Cs1 -71.8(14) . . . 1_655 ?
B2 O3 B3 O5 176.4(6) . . . . ?
B2 O3 B3 O4 2.7(10) . . . . ?
B3 O5 B4 Cs3 -163.6(6) . . . . ?
B3 O5 B4 Cs3 122.9(6) . . . 3_465 ?
B3 O5 B4 O6 -4.9(11) . . . . ?
B3 O5 B4 O9 172.2(8) . . . . ?
B3 O3 B2 Cs2 -98.1(5) . . . . ?
B3 O3 B2 O1 -173.7(6) . . . . ?
B3 O3 B2 O2 4.5(10) . . . . ?
B5 O6 B4 Cs3 -45.4(13) . . . . ?
B5 O6 B4 Cs3 67.9(8) . . . 3_465 ?
B5 O6 B4 O5 176.7(7) . . . . ?
B5 O6 B4 O9 -0.3(12) . . . . ?
B5 O8 B6 Cs3 36.3(16) . . . . ?
B5 O8 B6 Cs3 -69.2(8) . . . 3_465 ?
B5 O8 B6 O9 -12.8(11) . . . . ?
B5 O8 B6 O10 107.6(8) . . . . ?
B5 O8 B6 O13 -132.1(7) . . . 3_465 ?
O14 N1 O15 Cs1 -138.4(9) . . . 1_655 ?
O14 N1 O15 Cs3 99.2(15) . . . . ?
O14 N1 O15 Cs3 -16.6(12) . . . 3_565 ?
O14 N1 O16 Cs1 138.7(10) . . . 1_655 ?
O14 N1 O16 Cs2 -89(2) . . . 3 ?
O14 N1 O16 Cs2 26.5(12) . . . 1_655 ?
B6 O9 B4 Cs3 137.1(9) . . . . ?
B6 O9 B4 Cs3 -116.8(7) . . . 3_465 ?
B6 O9 B4 O5 177.4(7) . . . . ?
B6 O9 B4 O6 -5.7(12) . . . . ?
B6 O10 B7 Cs3 101.8(7) . . . . ?
B6 O10 B7 Cs3 -81.1(15) . . . 2_764 ?
B6 O10 B7 O11 13.8(12) . . . . ?
B6 O10 B7 O12 -167.9(7) . . . . ?
B6 O8 B5 Cs1 129.5(8) . . . 4_554 ?
B6 O8 B5 Cs2 -74.1(10) . . . 3 ?
B6 O8 B5 Cs2 101.3(10) . . . . ?
B6 O8 B5 O6 8.0(12) . . . . ?
B6 O8 B5 O7 -172.7(7) . . . . ?
B6 O13 B8 Cs1 94.8(9) 3_565 . . 4_654 ?
B6 O13 B8 Cs3 -118.5(7) 3_565 . . 2_764 ?
B6 O13 B8 O11 4.7(12) 3_565 . . 3_565 ?
B6 O13 B8 O12 -175.1(7) 3_565 . . . ?
B1 O4 B3 Cs1 129.0(6) 3 . . 1_655 ?
B1 O4 B3 O5 165.5(6) 3 . . . ?
B1 O4 B3 O3 -21.1(10) 3 . . . ?
B1 O1 B2 Cs2 90.4(7) . . . . ?
B1 O1 B2 O3 164.2(6) . . . . ?
B1 O1 B2 O2 -13.9(13) . . . . ?
B1 O7 B5 Cs1 75.6(6) 2_654 . . 4_554 ?
B1 O7 B5 Cs2 163.0(7) 2_654 . . . ?
B1 O7 B5 Cs2 -108.9(6) 2_654 . . 3 ?
B1 O7 B5 O6 -154.5(6) 2_654 . . . ?
B1 O7 B5 O8 26.2(12) 2_654 . . . ?
B1 O2 B2 Cs2 93.8(7) 3 . . . ?
B1 O2 B2 O1 -174.8(7) 3 . . . ?
B1 O2 B2 O3 7.1(11) 3 . . . ?

loop_
_twin_individual_id
_twin_individual_mass_fraction_refined
1 0.95863
2 0.04137
